data_4021538
loop_
_publ_author_name
'Min Shi'
'Jian-Mei Lu'

_publ_section_title
;
 Reactions of Vinylidenecyclopropanes with Diphenyl Diselenide
 in the Presence of AIBN and Further Transformation
 To Produce New Naphthalene Derivatives
;
_journal_name_full 'Journal of Organic Chemistry'
_journal_page_first 1920
_journal_page_last 1923
_journal_paper_doi 10.1021/jo0522613
_journal_volume 71
_journal_year 2006
_chemical_formula_sum 'C30 H26 O Se'
_chemical_formula_weight 481.47
_chemical_name_systematic
; 
 ? 
;
_space_group_IT_number 14
_symmetry_cell_setting monoclinic
_symmetry_space_group_name_Hall '-P 2yn'
_symmetry_space_group_name_H-M 'P 1 21/n 1'
_atom_sites_solution_hydrogens geom
_atom_sites_solution_primary direct
_atom_sites_solution_secondary difmap
_audit_creation_method SHELXL-97
_cell_angle_alpha 90.00
_cell_angle_beta 101.187(2)
_cell_angle_gamma 90.00
_cell_formula_units_Z 4
_cell_length_a 10.0830(10)
_cell_length_b 9.6407(10)
_cell_length_c 25.028(3)
_cell_measurement_reflns_used 2572
_cell_measurement_temperature 293(2)
_cell_measurement_theta_max 42.514
_cell_measurement_theta_min 4.729
_cell_volume 2386.6(4)
_computing_cell_refinement 'Bruker SMART'
_computing_data_collection 'Bruker SMART'
_computing_data_reduction 'Bruker SHELXTL'
_computing_molecular_graphics 'Bruker SHELXTL'
_computing_publication_material 'Bruker SHELXTL'
_computing_structure_refinement 'SHELXL-97 (Sheldrick, 1997)'
_computing_structure_solution 'SHELXS-97 (Sheldrick, 1990)'
_diffrn_ambient_temperature 293(2)
_diffrn_measured_fraction_theta_full 0.982
_diffrn_measured_fraction_theta_max 0.982
_diffrn_measurement_device_type 'CCD area detector'
_diffrn_measurement_method 'phi and omega scans'
_diffrn_radiation_monochromator graphite
_diffrn_radiation_source 'fine-focus sealed tube'
_diffrn_radiation_type MoK\a
_diffrn_radiation_wavelength 0.71073
_diffrn_reflns_av_R_equivalents 0.0710
_diffrn_reflns_av_sigmaI/netI 0.0929
_diffrn_reflns_limit_h_max 12
_diffrn_reflns_limit_h_min -11
_diffrn_reflns_limit_k_max 12
_diffrn_reflns_limit_k_min -12
_diffrn_reflns_limit_l_max 28
_diffrn_reflns_limit_l_min -32
_diffrn_reflns_number 13976
_diffrn_reflns_theta_full 27.50
_diffrn_reflns_theta_max 27.50
_diffrn_reflns_theta_min 2.07
_exptl_absorpt_coefficient_mu 1.593
_exptl_absorpt_correction_T_max 1.00000
_exptl_absorpt_correction_T_min 0.71369
_exptl_absorpt_correction_type empirical
_exptl_crystal_colour colorless
_exptl_crystal_density_diffrn 1.340
_exptl_crystal_density_method 'not measured'
_exptl_crystal_F_000 992
_exptl_crystal_size_max 0.516
_exptl_crystal_size_mid 0.400
_exptl_crystal_size_min 0.293
_refine_diff_density_max 0.394
_refine_diff_density_min -0.441
_refine_diff_density_rms 0.046
_refine_ls_extinction_coef 0.0004(2)
_refine_ls_extinction_expression Fc^*^=kFc[1+0.001xFc^2^\l^3^/sin(2\q)]^-1/4^
_refine_ls_extinction_method SHELXL
_refine_ls_goodness_of_fit_ref 0.769
_refine_ls_hydrogen_treatment mixed
_refine_ls_matrix_type full
_refine_ls_number_parameters 343
_refine_ls_number_reflns 5376
_refine_ls_number_restraints 0
_refine_ls_restrained_S_all 0.769
_refine_ls_R_factor_all 0.0889
_refine_ls_R_factor_gt 0.0408
_refine_ls_shift/su_max 0.162
_refine_ls_shift/su_mean 0.005
_refine_ls_structure_factor_coef Fsqd
_refine_ls_weighting_details 'calc w=1/[\s^2^(Fo^2^)+(0.0294P)^2^+0.0000P] where P=(Fo^2^+2Fc^2^)/3'
_refine_ls_weighting_scheme calc
_refine_ls_wR_factor_gt 0.0769
_refine_ls_wR_factor_ref 0.0843
_reflns_number_gt 2615
_reflns_number_total 5376
_reflns_threshold_expression >2sigma(I)
_cod_data_source_file jo0522613si20051031_075726.cif
_cod_depositor_comments
;
The following automatic conversions were performed:
'_symmetry_cell_setting' value 'Monoclinic' changed to 'monoclinic'
according to '/home/saulius/struct/CIF-dictionaries/cif_core.dic'
dictionary named 'cif_core.dic' version 2.4.1 from 2010-06-29.

Automatic conversion script
Id: cif_fix_enum 1527 2010-12-29 10:47:43Z saulius 
;
_cod_original_sg_symbol_H-M 'P 21/n'
_cod_database_code 4021538

loop_
_symmetry_equiv_pos_as_xyz
'x, y, z'
'-x+1/2, y+1/2, -z+1/2'
'-x, -y, -z'
'x-1/2, -y-1/2, z-1/2'

loop_
_atom_site_label
_atom_site_type_symbol
_atom_site_fract_x
_atom_site_fract_y
_atom_site_fract_z
_atom_site_U_iso_or_equiv
_atom_site_adp_type
_atom_site_occupancy
_atom_site_symmetry_multiplicity
_atom_site_calc_flag
_atom_site_refinement_flags
Se Se 0.24368(3) 0.10293(3) 1.012790(11) 0.07219(14) Uani 1 1 d .
O1 O 0.00348(18) 0.1182(2) 0.91165(10) 0.0682(6) Uani 1 1 d .
C1 C 0.2429(3) 0.1523(3) 0.93781(9) 0.0479(6) Uani 1 1 d .
C2 C 0.3345(3) 0.2375(3) 0.92726(10) 0.0505(7) Uani 1 1 d .
C3 C 0.4488(4) 0.3279(4) 0.94871(12) 0.0657(8) Uani 1 1 d .
C4 C 0.3984(3) 0.3129(3) 0.88725(11) 0.0524(7) Uani 1 1 d .
C5 C 0.4819(2) 0.2410(2) 0.85341(10) 0.0447(6) Uani 1 1 d .
C6 C 0.4853(3) 0.2859(3) 0.80163(11) 0.0566(7) Uani 1 1 d .
H6 H 0.4287 0.3581 0.7868 0.068 Uiso 1 1 calc R
C7 C 0.5694(3) 0.2275(3) 0.77141(11) 0.0675(8) Uani 1 1 d .
H7 H 0.5668 0.2595 0.7362 0.081 Uiso 1 1 calc R
C8 C 0.6577(3) 0.1232(3) 0.79135(12) 0.0639(8) Uani 1 1 d .
C9 C 0.6512(3) 0.0760(3) 0.84216(13) 0.0706(8) Uani 1 1 d .
H9 H 0.7067 0.0026 0.8565 0.085 Uiso 1 1 calc R
C10 C 0.5665(3) 0.1323(3) 0.87286(13) 0.0604(8) Uani 1 1 d .
C11 C 0.7543(3) 0.0620(4) 0.75915(14) 0.1097(12) Uani 1 1 d .
H11A H 0.8454 0.0781 0.7779 0.165 Uiso 1 1 calc R
H11B H 0.7407 0.1048 0.7239 0.165 Uiso 1 1 calc R
H11C H 0.7386 -0.0360 0.7551 0.165 Uiso 1 1 calc R
C12 C 0.1303(2) 0.0837(2) 0.89733(10) 0.0470(6) Uani 1 1 d .
C13 C 0.1485(2) -0.0738(2) 0.89819(9) 0.0427(6) Uani 1 1 d .
C14 C 0.0386(3) -0.1589(3) 0.88717(10) 0.0584(7) Uani 1 1 d .
H14 H -0.0475 -0.1203 0.8796 0.070 Uiso 1 1 calc R
C15 C 0.0526(3) -0.3012(3) 0.88708(11) 0.0703(8) Uani 1 1 d .
H15 H -0.0235 -0.3576 0.8795 0.084 Uiso 1 1 calc R
C16 C 0.1781(4) -0.3587(3) 0.89805(12) 0.0714(9) Uani 1 1 d .
C17 C 0.2888(3) -0.2765(3) 0.90932(12) 0.0705(8) Uani 1 1 d .
H17 H 0.3747 -0.3157 0.9169 0.085 Uiso 1 1 calc R
C18 C 0.2737(3) -0.1344(3) 0.90954(11) 0.0576(8) Uani 1 1 d .
C19 C 0.1223(2) 0.1458(3) 0.84069(10) 0.0479(6) Uani 1 1 d .
C20 C 0.1757(2) 0.0805(3) 0.80117(10) 0.0603(7) Uani 1 1 d .
H20 H 0.2164 -0.0058 0.8085 0.072 Uiso 1 1 calc R
C21 C 0.1704(4) 0.1403(4) 0.75048(13) 0.0781(10) Uani 1 1 d .
C22 C 0.1106(4) 0.2654(5) 0.73972(16) 0.0915(13) Uani 1 1 d .
C23 C 0.0576(3) 0.3334(4) 0.77876(18) 0.0952(11) Uani 1 1 d .
H23 H 0.0186 0.4205 0.7713 0.114 Uiso 1 1 calc R
C24 C 0.0618(3) 0.2730(3) 0.82928(13) 0.0719(9) Uani 1 1 d .
H24 H 0.0237 0.3185 0.8554 0.086 Uiso 1 1 calc R
C25 C 0.2490(3) 0.2838(3) 1.04411(10) 0.0552(7) Uani 1 1 d .
C26 C 0.3256(3) 0.3024(4) 1.09563(12) 0.0669(8) Uani 1 1 d .
C27 C 0.3279(4) 0.4291(5) 1.12033(15) 0.0839(11) Uani 1 1 d .
C28 C 0.2549(4) 0.5373(5) 1.09518(17) 0.0834(11) Uani 1 1 d .
C29 C 0.1809(3) 0.5206(3) 1.04352(14) 0.0799(9) Uani 1 1 d .
H29 H 0.1333 0.5951 1.0255 0.096 Uiso 1 1 calc R
C30 C 0.1772(3) 0.3936(4) 1.01839(13) 0.0693(8) Uani 1 1 d .
H1 H 0.018(3) 0.093(3) 0.9438(12) 0.104(14) Uiso 1 1 d .
H3A H 0.422(2) 0.413(2) 0.9642(10) 0.063(8) Uiso 1 1 d .
H3B H 0.530(2) 0.281(2) 0.9624(10) 0.064(9) Uiso 1 1 d .
H4 H 0.343(2) 0.392(2) 0.8692(9) 0.060(8) Uiso 1 1 d .
H10 H 0.556(2) 0.098(2) 0.9058(10) 0.068(8) Uiso 1 1 d .
H16 H 0.189(2) -0.458(3) 0.8962(10) 0.086(9) Uiso 1 1 d .
H18 H 0.350(2) -0.080(2) 0.9182(8) 0.040(7) Uiso 1 1 d .
H21 H 0.212(3) 0.089(3) 0.7263(12) 0.087(11) Uiso 1 1 d .
H22 H 0.107(3) 0.311(3) 0.7072(12) 0.089(10) Uiso 1 1 d .
H26 H 0.381(3) 0.226(3) 1.1113(11) 0.080(10) Uiso 1 1 d .
H27 H 0.385(3) 0.437(3) 1.1538(12) 0.088(11) Uiso 1 1 d .
H28 H 0.254(3) 0.623(3) 1.1104(13) 0.098(12) Uiso 1 1 d .
H30 H 0.123(2) 0.372(3) 0.9854(12) 0.084(10) Uiso 1 1 d .

loop_
_atom_site_aniso_label
_atom_site_aniso_U_11
_atom_site_aniso_U_22
_atom_site_aniso_U_33
_atom_site_aniso_U_23
_atom_site_aniso_U_13
_atom_site_aniso_U_12
Se 0.1087(3) 0.0668(2) 0.04352(18) 0.00425(15) 0.02082(15) 0.00394(18)
O1 0.0559(13) 0.0704(14) 0.0827(17) -0.0011(13) 0.0243(11) 0.0129(10)
C1 0.0610(17) 0.0480(16) 0.0370(14) 0.0007(12) 0.0150(12) 0.0028(14)
C2 0.0589(18) 0.0520(17) 0.0392(15) -0.0074(13) 0.0060(13) 0.0044(15)
C3 0.071(2) 0.068(2) 0.0557(19) -0.0179(17) 0.0074(16) -0.008(2)
C4 0.0603(18) 0.0457(17) 0.0501(17) -0.0028(14) 0.0076(14) -0.0009(15)
C5 0.0467(15) 0.0397(15) 0.0460(16) 0.0001(12) 0.0044(12) -0.0062(12)
C6 0.0712(18) 0.0486(17) 0.0460(17) 0.0054(14) 0.0013(14) -0.0010(15)
C7 0.084(2) 0.080(2) 0.0417(17) -0.0042(16) 0.0190(16) -0.0209(19)
C8 0.0625(19) 0.069(2) 0.064(2) -0.0198(17) 0.0211(16) -0.0154(17)
C9 0.0617(19) 0.061(2) 0.088(2) 0.0054(17) 0.0123(17) 0.0119(15)
C10 0.0670(19) 0.061(2) 0.0558(19) 0.0135(16) 0.0177(16) 0.0071(16)
C11 0.089(2) 0.133(3) 0.120(3) -0.042(2) 0.053(2) -0.013(2)
C12 0.0424(15) 0.0486(16) 0.0511(16) -0.0017(13) 0.0118(12) 0.0022(13)
C13 0.0441(16) 0.0436(16) 0.0416(14) 0.0036(11) 0.0114(11) -0.0018(13)
C14 0.0503(17) 0.0567(19) 0.0688(19) 0.0063(15) 0.0131(13) -0.0014(15)
C15 0.076(2) 0.052(2) 0.085(2) 0.0007(17) 0.0217(17) -0.0184(18)
C16 0.097(3) 0.043(2) 0.078(2) 0.0068(16) 0.0288(18) 0.004(2)
C17 0.065(2) 0.059(2) 0.089(2) 0.0045(17) 0.0180(16) 0.0118(18)
C18 0.054(2) 0.049(2) 0.069(2) -0.0033(14) 0.0107(14) -0.0047(17)
C19 0.0455(15) 0.0438(17) 0.0503(17) 0.0007(13) -0.0010(12) -0.0055(13)
C20 0.0777(19) 0.0528(18) 0.0485(17) 0.0035(14) 0.0076(14) -0.0087(14)
C21 0.108(3) 0.074(3) 0.050(2) 0.0000(19) 0.0099(19) -0.031(2)
C22 0.104(3) 0.095(3) 0.061(3) 0.026(2) -0.019(2) -0.040(3)
C23 0.083(2) 0.070(2) 0.114(3) 0.034(3) -0.024(2) -0.002(2)
C24 0.074(2) 0.058(2) 0.076(2) 0.0060(17) -0.0034(16) 0.0086(17)
C25 0.0608(17) 0.0666(19) 0.0400(16) -0.0031(14) 0.0142(13) -0.0018(15)
C26 0.067(2) 0.081(3) 0.053(2) -0.0021(19) 0.0121(16) -0.016(2)
C27 0.085(3) 0.106(4) 0.061(2) -0.017(2) 0.016(2) -0.040(2)
C28 0.082(3) 0.086(3) 0.091(3) -0.035(3) 0.038(2) -0.032(2)
C29 0.077(2) 0.076(2) 0.091(3) -0.005(2) 0.0265(19) 0.0049(18)
C30 0.072(2) 0.079(2) 0.056(2) -0.015(2) 0.0098(16) -0.001(2)

loop_
_atom_type_symbol
_atom_type_description
_atom_type_scat_dispersion_real
_atom_type_scat_dispersion_imag
_atom_type_scat_source
C C 0.0033 0.0016 'International Tables Vol C Tables 4.2.6.8 and 6.1.1.4'
H H 0.0000 0.0000 'International Tables Vol C Tables 4.2.6.8 and 6.1.1.4'
O O 0.0106 0.0060 'International Tables Vol C Tables 4.2.6.8 and 6.1.1.4'
Se Se -0.0929 2.2259 'International Tables Vol C Tables 4.2.6.8 and 6.1.1.4'

loop_
_geom_angle_atom_site_label_1
_geom_angle_atom_site_label_2
_geom_angle_atom_site_label_3
_geom_angle
C25 Se C1 99.69(11)
C12 O1 H1 100(2)
C2 C1 C12 127.4(2)
C2 C1 Se 118.87(19)
C12 C1 Se 113.71(18)
C1 C2 C3 147.4(2)
C1 C2 C4 150.0(2)
C3 C2 C4 62.63(19)
C2 C3 C4 59.34(17)
C2 C3 H3A 113.0(14)
C4 C3 H3A 114.9(14)
C2 C3 H3B 114.6(15)
C4 C3 H3B 114.7(15)
H3A C3 H3B 123(2)
C5 C4 C2 121.9(2)
C5 C4 C3 120.3(3)
C2 C4 C3 58.02(17)
C5 C4 H4 115.3(14)
C2 C4 H4 113.7(14)
C3 C4 H4 115.6(13)
C6 C5 C10 116.5(3)
C6 C5 C4 121.0(2)
C10 C5 C4 122.4(3)
C7 C6 C5 121.7(3)
C7 C6 H6 119.1
C5 C6 H6 119.1
C6 C7 C8 122.1(3)
C6 C7 H7 119.0
C8 C7 H7 119.0
C9 C8 C7 116.0(3)
C9 C8 C11 121.5(3)
C7 C8 C11 122.4(3)
C8 C9 C10 122.6(3)
C8 C9 H9 118.7
C10 C9 H9 118.7
C9 C10 C5 121.0(3)
C9 C10 H10 123.7(15)
C5 C10 H10 115.2(15)
C8 C11 H11A 109.5
C8 C11 H11B 109.5
H11A C11 H11B 109.5
C8 C11 H11C 109.5
H11A C11 H11C 109.5
H11B C11 H11C 109.5
O1 C12 C1 108.7(2)
O1 C12 C19 104.64(19)
C1 C12 C19 110.31(19)
O1 C12 C13 109.73(19)
C1 C12 C13 110.51(19)
C19 C12 C13 112.8(2)
C14 C13 C18 117.7(2)
C14 C13 C12 120.3(2)
C18 C13 C12 122.0(2)
C13 C14 C15 121.3(2)
C13 C14 H14 119.3
C15 C14 H14 119.3
C16 C15 C14 119.8(3)
C16 C15 H15 120.1
C14 C15 H15 120.1
C17 C16 C15 120.1(3)
C17 C16 H16 119.5(15)
C15 C16 H16 120.4(15)
C16 C17 C18 119.7(3)
C16 C17 H17 120.1
C18 C17 H17 120.1
C13 C18 C17 121.4(3)
C13 C18 H18 120.1(13)
C17 C18 H18 118.4(13)
C20 C19 C24 118.8(3)
C20 C19 C12 122.3(2)
C24 C19 C12 118.9(3)
C19 C20 C21 121.4(3)
C19 C20 H20 119.3
C21 C20 H20 119.3
C22 C21 C20 119.3(4)
C22 C21 H21 125.4(18)
C20 C21 H21 115.2(18)
C21 C22 C23 120.4(4)
C21 C22 H22 122.9(19)
C23 C22 H22 116.6(19)
C22 C23 C24 120.2(3)
C22 C23 H23 119.9
C24 C23 H23 119.9
C19 C24 C23 119.9(3)
C19 C24 H24 120.1
C23 C24 H24 120.1
C30 C25 C26 119.2(3)
C30 C25 Se 122.9(2)
C26 C25 Se 117.9(2)
C27 C26 C25 119.7(3)
C27 C26 H26 122.7(17)
C25 C26 H26 117.3(17)
C28 C27 C26 121.1(4)
C28 C27 H27 122.9(19)
C26 C27 H27 116.0(18)
C27 C28 C29 119.6(4)
C27 C28 H28 123(2)
C29 C28 H28 117(2)
C28 C29 C30 119.8(4)
C28 C29 H29 120.1
C30 C29 H29 120.1
C25 C30 C29 120.6(3)
C25 C30 H30 114.7(17)
C29 C30 H30 124.6(17)

loop_
_geom_bond_atom_site_label_1
_geom_bond_atom_site_label_2
_geom_bond_distance
Se C25 1.909(3)
Se C1 1.934(2)
O1 C12 1.433(3)
O1 H1 0.83(3)
C1 C2 1.301(3)
C1 C12 1.518(3)
C2 C3 1.462(4)
C2 C4 1.482(4)
C3 C4 1.530(4)
C3 H3A 0.96(2)
C3 H3B 0.94(2)
C4 C5 1.478(3)
C4 H4 1.00(2)
C5 C6 1.373(3)
C5 C10 1.379(3)
C6 C7 1.362(4)
C6 H6 0.9300
C7 C8 1.372(4)
C7 H7 0.9300
C8 C9 1.364(4)
C8 C11 1.500(4)
C9 C10 1.368(4)
C9 H9 0.9300
C10 H10 0.91(2)
C11 H11A 0.9600
C11 H11B 0.9600
C11 H11C 0.9600
C12 C19 1.526(3)
C12 C13 1.529(3)
C13 C14 1.364(3)
C13 C18 1.370(3)
C14 C15 1.379(3)
C14 H14 0.9300
C15 C16 1.359(4)
C15 H15 0.9300
C16 C17 1.353(4)
C16 H16 0.97(3)
C17 C18 1.378(4)
C17 H17 0.9300
C18 H18 0.92(2)
C19 C20 1.368(3)
C19 C24 1.375(3)
C20 C21 1.385(4)
C20 H20 0.9300
C21 C22 1.352(5)
C21 H21 0.94(3)
C22 C23 1.369(5)
C22 H22 0.92(3)
C23 C24 1.385(4)
C23 H23 0.9300
C24 H24 0.9300
C25 C30 1.370(4)
C25 C26 1.380(4)
C26 C27 1.367(5)
C26 H26 0.96(3)
C27 C28 1.359(5)
C27 H27 0.92(3)
C28 C29 1.371(4)
C28 H28 0.91(3)
C29 C30 1.374(4)
C29 H29 0.9300
C30 H30 0.92(3)

loop_
_geom_torsion_atom_site_label_1
_geom_torsion_atom_site_label_2
_geom_torsion_atom_site_label_3
_geom_torsion_atom_site_label_4
_geom_torsion
C25 Se C1 C2 51.3(2)
C25 Se C1 C12 -128.48(18)
C12 C1 C2 C3 176.0(4)
Se C1 C2 C3 -3.8(6)
C12 C1 C2 C4 -3.6(6)
Se C1 C2 C4 176.7(4)
C1 C2 C3 C4 -179.7(5)
C1 C2 C4 C5 -72.1(6)
C3 C2 C4 C5 108.2(3)
C1 C2 C4 C3 179.7(5)
C2 C3 C4 C5 -110.8(3)
C2 C4 C5 C6 147.5(2)
C3 C4 C5 C6 -143.5(3)
C2 C4 C5 C10 -36.7(4)
C3 C4 C5 C10 32.2(4)
C10 C5 C6 C7 -1.0(4)
C4 C5 C6 C7 175.0(2)
C5 C6 C7 C8 -1.6(4)
C6 C7 C8 C9 3.4(4)
C6 C7 C8 C11 -177.6(3)
C7 C8 C9 C10 -2.7(4)
C11 C8 C9 C10 178.3(3)
C8 C9 C10 C5 0.2(4)
C6 C5 C10 C9 1.7(4)
C4 C5 C10 C9 -174.2(3)
C2 C1 C12 O1 -123.3(3)
Se C1 C12 O1 56.5(2)
C2 C1 C12 C19 -9.1(3)
Se C1 C12 C19 170.68(16)
C2 C1 C12 C13 116.3(3)
Se C1 C12 C13 -64.0(2)
O1 C12 C13 C14 29.2(3)
C1 C12 C13 C14 149.0(2)
C19 C12 C13 C14 -87.0(3)
O1 C12 C13 C18 -151.2(2)
C1 C12 C13 C18 -31.4(3)
C19 C12 C13 C18 92.6(3)
C18 C13 C14 C15 -0.4(4)
C12 C13 C14 C15 179.2(2)
C13 C14 C15 C16 -0.1(4)
C14 C15 C16 C17 0.4(4)
C15 C16 C17 C18 -0.1(5)
C14 C13 C18 C17 0.7(4)
C12 C13 C18 C17 -178.9(2)
C16 C17 C18 C13 -0.4(4)
O1 C12 C19 C20 -142.4(2)
C1 C12 C19 C20 100.8(3)
C13 C12 C19 C20 -23.2(3)
O1 C12 C19 C24 38.9(3)
C1 C12 C19 C24 -77.8(3)
C13 C12 C19 C24 158.1(2)
C24 C19 C20 C21 0.4(4)
C12 C19 C20 C21 -178.3(2)
C19 C20 C21 C22 -0.4(4)
C20 C21 C22 C23 1.0(5)
C21 C22 C23 C24 -1.6(5)
C20 C19 C24 C23 -1.0(4)
C12 C19 C24 C23 177.8(2)
C22 C23 C24 C19 1.6(5)
C1 Se C25 C30 39.4(3)
C1 Se C25 C26 -142.6(2)
C30 C25 C26 C27 0.6(4)
Se C25 C26 C27 -177.5(2)
C25 C26 C27 C28 0.5(5)
C26 C27 C28 C29 -2.0(5)
C27 C28 C29 C30 2.3(5)
C26 C25 C30 C29 -0.2(5)
Se C25 C30 C29 177.8(2)
C28 C29 C30 C25 -1.2(5)

loop_
_cod_related_entry_id
_cod_related_entry_database
_cod_related_entry_code
1 ChemSpider 9816278
